data_7024267
loop_
_publ_author_name
'Mart\'inez, David'
'Motevalli, Majid'
'Watkinson, Michael'

_publ_section_title
;
 Is there really a diagnostically useful relationship between the
 carbon-oxygen stretching frequencies in metal carboxylate complexes and
 their coordination mode?
;
_journal_issue 2
_journal_name_full 'Dalton transactions (Cambridge, England : 2003)'
_journal_page_first 446
_journal_page_last 455
_journal_paper_doi 10.1039/b913865j
_journal_volume 39
_journal_year 2010
_chemical_formula_sum 'C22 H25 Mn N2 O4'
_chemical_formula_weight 436.38
_chemical_name_systematic
;
?
;
_space_group_IT_number 15
_symmetry_cell_setting monoclinic
_symmetry_Int_Tables_number 15
_symmetry_space_group_name_Hall '-I 2ya'
_symmetry_space_group_name_H-M 'I 1 2/a 1'
_atom_sites_solution_hydrogens geom
_atom_sites_solution_primary direct
_atom_sites_solution_secondary difmap
_audit_creation_method SHELXL-97
_cell_angle_alpha 90.00
_cell_angle_beta 114.16(7)
_cell_angle_gamma 90.00
_cell_formula_units_Z 8
_cell_length_a 18.843(8)
_cell_length_b 11.738(6)
_cell_length_c 20.626(8)
_cell_measurement_reflns_used 25
_cell_measurement_temperature 160(2)
_cell_measurement_theta_max 13.55
_cell_measurement_theta_min 9.4
_cell_volume 4162(4)
_computing_cell_refinement 'CAD4 /PC (Enraf Nonius, 1994)'
_computing_data_collection 'CAD4 /PC (Enraf Nonius, 1994)'
_computing_data_reduction 'XCAD4 (Harms & Wocadlo, 1995)'
_computing_molecular_graphics 'Ortep-3 for Windows (Farrugia, 1997)'
_computing_publication_material 'WinGX publication routines (Farrugia, 1999)'
_computing_structure_refinement 'SHELXL-97 (Sheldrick, 2008)'
_computing_structure_solution 'DIRDIF-99 (Beurskens, 1999)'
_diffrn_ambient_temperature 160(2)
_diffrn_measured_fraction_theta_full 0.992
_diffrn_measured_fraction_theta_max 0.992
_diffrn_measurement_device '\k-geometry diffractometer'
_diffrn_measurement_device_type 'Enraf Nonius CAD4'
_diffrn_measurement_method 'non-profiled omega/2theta scans'
_diffrn_radiation_monochromator graphite
_diffrn_radiation_source 'fine-focus sealed tube'
_diffrn_radiation_type MoK\a
_diffrn_radiation_wavelength 0.71073
_diffrn_reflns_av_R_equivalents 0.0105
_diffrn_reflns_av_sigmaI/netI 0.0464
_diffrn_reflns_limit_h_max 20
_diffrn_reflns_limit_h_min -22
_diffrn_reflns_limit_k_max 13
_diffrn_reflns_limit_k_min -2
_diffrn_reflns_limit_l_max 24
_diffrn_reflns_limit_l_min -8
_diffrn_reflns_number 3829
_diffrn_reflns_theta_full 24.97
_diffrn_reflns_theta_max 24.97
_diffrn_reflns_theta_min 2.04
_diffrn_standards_decay_% 2
_diffrn_standards_interval_time 60
_diffrn_standards_number 2
_exptl_absorpt_coefficient_mu 0.665
_exptl_absorpt_correction_T_max 0.9825
_exptl_absorpt_correction_T_min 0.9338
_exptl_absorpt_correction_type psi-scan
_exptl_absorpt_process_details
;
North A.C.T., Phillips D.C. & Mathews F.S. (1968) Acta. Cryst. A24, 351
Number of psi-scan sets used was 3
Theta correction was applied.
Averaged transmission function was used.
No Fourier smoothing was applied.
;
_exptl_crystal_colour 'dark brown'
_exptl_crystal_density_diffrn 1.393
_exptl_crystal_density_method 'not measured'
_exptl_crystal_description prism
_exptl_crystal_F_000 1824
_exptl_crystal_size_max 0.40
_exptl_crystal_size_mid 0.20
_exptl_crystal_size_min 0.10
_refine_diff_density_max 0.488
_refine_diff_density_min -0.482
_refine_diff_density_rms 0.065
_refine_ls_extinction_coef 0.00013(10)
_refine_ls_extinction_expression Fc^*^=kFc[1+0.001xFc^2^\l^3^/sin(2\q)]^-1/4^
_refine_ls_extinction_method SHELXL
_refine_ls_goodness_of_fit_ref 1.021
_refine_ls_hydrogen_treatment constr
_refine_ls_matrix_type full
_refine_ls_number_parameters 240
_refine_ls_number_reflns 3631
_refine_ls_number_restraints 0
_refine_ls_restrained_S_all 1.021
_refine_ls_R_factor_all 0.0688
_refine_ls_R_factor_gt 0.0397
_refine_ls_shift/su_max 0.001
_refine_ls_shift/su_mean 0.000
_refine_ls_structure_factor_coef Fsqd
_refine_ls_weighting_details 'calc w=1/[\s^2^(Fo^2^)+(0.0489P)^2^+5.8931P] where P=(Fo^2^+2Fc^2^)/3'
_refine_ls_weighting_scheme calc
_refine_ls_wR_factor_gt 0.0912
_refine_ls_wR_factor_ref 0.1007
_reflns_number_gt 2746
_reflns_number_total 3631
_reflns_threshold_expression >2\s(I)
_cod_data_source_file b913865j.txt
_cod_data_source_block mwmn3
_cod_original_cell_volume 4162.4(38)
_cod_original_sg_symbol_H-M 'I 2/a'
_cod_database_code 7024267

loop_
_symmetry_equiv_pos_as_xyz
'x, y, z'
'-x+1/2, y, -z'
'x+1/2, y+1/2, z+1/2'
'-x+1, y+1/2, -z+1/2'
'-x, -y, -z'
'x-1/2, -y, z'
'-x+1/2, -y+1/2, -z+1/2'
'x, -y+1/2, z+1/2'

loop_
_atom_site_label
_atom_site_type_symbol
_atom_site_fract_x
_atom_site_fract_y
_atom_site_fract_z
_atom_site_U_iso_or_equiv
_atom_site_adp_type
_atom_site_occupancy
_atom_site_symmetry_multiplicity
_atom_site_calc_flag
_atom_site_refinement_flags
C1 C 0.39393(11) 0.42031(15) 0.88360(8) 0.0211(6) Uani 1 1 d G
C2 C 0.41224(11) 0.52181(14) 0.92162(10) 0.0281(7) Uani 1 1 d G
H2 H 0.4318 0.5844 0.9047 0.034 Uiso 1 1 calc R
C3 C 0.40192(13) 0.53172(15) 0.98436(10) 0.0363(8) Uani 1 1 d G
H3 H 0.4144 0.6011 1.0103 0.044 Uiso 1 1 calc R
C4 C 0.37330(14) 0.44013(19) 1.00908(9) 0.0452(10) Uani 1 1 d G
H4 H 0.3662 0.4469 1.0520 0.054 Uiso 1 1 calc R
C5 C 0.35499(14) 0.33862(16) 0.97107(11) 0.0427(9) Uani 1 1 d G
H5 H 0.3354 0.2760 0.9880 0.051 Uiso 1 1 calc R
C6 C 0.36531(12) 0.32871(13) 0.90832(10) 0.0276(7) Uani 1 1 d G
C7 C 0.34014(16) 0.2202(3) 0.86973(16) 0.0262(6) Uani 1 1 d .
H7 H 0.3122 0.1691 0.8864 0.031 Uiso 1 1 calc R
C8 C 0.31270(17) 0.0833(3) 0.77867(17) 0.0286(7) Uani 1 1 d .
H8A H 0.2665 0.1049 0.7355 0.034 Uiso 1 1 calc R
H8B H 0.2943 0.0406 0.8102 0.034 Uiso 1 1 calc R
C9 C 0.36399(17) 0.0055(3) 0.75723(16) 0.0257(7) Uani 1 1 d .
H9A H 0.3345 -0.0643 0.7352 0.031 Uiso 1 1 calc R
H9B H 0.4097 -0.0175 0.8004 0.031 Uiso 1 1 calc R
C10 C 0.39219(17) 0.0619(2) 0.70487(15) 0.0238(6) Uani 1 1 d .
H10A H 0.4128 0.0029 0.6829 0.029 Uiso 1 1 calc R
H10B H 0.3478 0.0997 0.6665 0.029 Uiso 1 1 calc R
C11 C 0.59589(8) 0.25906(15) 0.84313(9) 0.0202(6) Uani 1 1 d G
C12 C 0.66712(9) 0.30257(15) 0.88984(8) 0.0231(6) Uani 1 1 d G
H12 H 0.6698 0.3504 0.9279 0.028 Uiso 1 1 calc R
C13 C 0.73440(7) 0.27615(16) 0.88078(9) 0.0269(7) Uani 1 1 d G
H13 H 0.7831 0.3059 0.9127 0.032 Uiso 1 1 calc R
C14 C 0.73045(8) 0.20622(17) 0.82501(10) 0.0269(7) Uani 1 1 d G
H14 H 0.7764 0.1882 0.8188 0.032 Uiso 1 1 calc R
C15 C 0.65921(10) 0.16271(15) 0.77831(8) 0.0252(7) Uani 1 1 d G
H15 H 0.6565 0.1149 0.7402 0.030 Uiso 1 1 calc R
C16 C 0.59193(8) 0.18913(15) 0.78736(8) 0.0207(6) Uani 1 1 d G
C17 C 0.52200(16) 0.1278(2) 0.74362(14) 0.0201(6) Uani 1 1 d .
H17 H 0.5269 0.0688 0.7142 0.024 Uiso 1 1 calc R
C18 C 0.38447(17) 0.3823(2) 0.66289(15) 0.0221(6) Uani 1 1 d .
C19 C 0.34820(17) 0.4450(3) 0.59250(15) 0.0261(7) Uani 1 1 d .
H19A H 0.3131 0.3919 0.5563 0.031 Uiso 1 1 calc R
H19B H 0.3159 0.5080 0.5976 0.031 Uiso 1 1 calc R
C20 C 0.40545(18) 0.4939(3) 0.56538(16) 0.0303(7) Uani 1 1 d .
H20A H 0.4333 0.4304 0.5544 0.036 Uiso 1 1 calc R
H20B H 0.4444 0.5403 0.6034 0.036 Uiso 1 1 calc R
C21 C 0.36681(19) 0.5675(3) 0.49924(17) 0.0339(8) Uani 1 1 d .
H21A H 0.3303 0.5196 0.4603 0.041 Uiso 1 1 calc R
H21B H 0.3360 0.6278 0.5094 0.041 Uiso 1 1 calc R
C22 C 0.4236(2) 0.6226(4) 0.4745(2) 0.0529(11) Uani 1 1 d .
H22A H 0.4628 0.6646 0.5141 0.079 Uiso 1 1 calc R
H22B H 0.3957 0.6753 0.4355 0.079 Uiso 1 1 calc R
H22C H 0.4491 0.5637 0.4580 0.079 Uiso 1 1 calc R
Mn1 Mn 0.42770(2) 0.28529(4) 0.78289(2) 0.01788(14) Uani 1 1 d .
N1 N 0.35242(13) 0.18816(19) 0.81559(12) 0.0213(5) Uani 1 1 d .
N2 N 0.45362(13) 0.14693(19) 0.74129(12) 0.0194(5) Uani 1 1 d .
O1 O 0.40307(11) 0.41628(16) 0.82218(10) 0.0232(4) Uani 1 1 d .
O2 O 0.53248(11) 0.28862(17) 0.85424(10) 0.0234(4) Uani 1 1 d .
O3 O 0.45508(11) 0.39353(17) 0.70238(10) 0.0253(5) Uani 1 1 d .
O4 O 0.34046(11) 0.32146(17) 0.68241(10) 0.0261(5) Uani 1 1 d .

loop_
_atom_site_aniso_label
_atom_site_aniso_U_11
_atom_site_aniso_U_22
_atom_site_aniso_U_33
_atom_site_aniso_U_23
_atom_site_aniso_U_13
_atom_site_aniso_U_12
C1 0.0160(13) 0.0274(16) 0.0211(14) 0.0014(12) 0.0088(11) 0.0058(12)
C2 0.0243(15) 0.0313(17) 0.0285(16) -0.0015(13) 0.0105(13) 0.0064(13)
C3 0.0369(19) 0.040(2) 0.0282(17) -0.0074(15) 0.0098(15) 0.0108(16)
C4 0.065(3) 0.052(2) 0.0299(19) -0.0016(17) 0.0312(18) 0.012(2)
C5 0.063(2) 0.041(2) 0.0365(19) 0.0034(16) 0.0338(18) 0.0043(18)
C6 0.0286(16) 0.0303(17) 0.0278(16) 0.0025(13) 0.0156(13) 0.0059(13)
C7 0.0266(15) 0.0256(16) 0.0342(16) 0.0066(14) 0.0202(13) 0.0009(14)
C8 0.0248(16) 0.0264(16) 0.0357(17) -0.0018(14) 0.0135(13) -0.0075(13)
C9 0.0266(16) 0.0188(15) 0.0319(17) -0.0029(13) 0.0120(13) -0.0060(13)
C10 0.0268(15) 0.0204(15) 0.0229(15) -0.0065(12) 0.0087(12) -0.0042(13)
C11 0.0239(14) 0.0181(14) 0.0203(14) 0.0065(11) 0.0109(12) 0.0027(11)
C12 0.0259(15) 0.0216(15) 0.0211(14) -0.0033(12) 0.0090(12) -0.0006(12)
C13 0.0202(14) 0.0276(17) 0.0296(16) 0.0040(14) 0.0068(12) -0.0004(13)
C14 0.0215(14) 0.0277(16) 0.0335(16) 0.0030(14) 0.0134(13) 0.0046(13)
C15 0.0310(16) 0.0232(15) 0.0262(15) 0.0003(13) 0.0164(13) 0.0027(13)
C16 0.0222(14) 0.0190(15) 0.0222(14) 0.0037(12) 0.0104(12) 0.0005(11)
C17 0.0289(16) 0.0160(14) 0.0180(13) 0.0014(11) 0.0123(12) 0.0038(12)
C18 0.0283(16) 0.0171(14) 0.0234(15) -0.0038(12) 0.0133(13) 0.0018(12)
C19 0.0265(16) 0.0271(16) 0.0235(15) 0.0014(13) 0.0088(13) 0.0028(13)
C20 0.0308(17) 0.0339(18) 0.0305(17) 0.0092(14) 0.0171(14) 0.0100(14)
C21 0.0364(18) 0.0386(19) 0.0293(17) 0.0070(15) 0.0161(15) 0.0073(15)
C22 0.042(2) 0.066(3) 0.060(2) 0.037(2) 0.0304(19) 0.021(2)
Mn1 0.0188(2) 0.0176(2) 0.0196(2) -0.00183(18) 0.01027(17) -0.00033(19)
N1 0.0186(12) 0.0219(13) 0.0244(12) 0.0014(10) 0.0098(10) 0.0000(10)
N2 0.0237(13) 0.0165(12) 0.0201(12) -0.0015(10) 0.0113(10) -0.0006(10)
O1 0.0296(11) 0.0212(10) 0.0249(10) -0.0010(8) 0.0174(9) 0.0019(9)
O2 0.0204(10) 0.0297(11) 0.0208(10) -0.0050(9) 0.0091(8) 0.0017(9)
O3 0.0225(11) 0.0255(11) 0.0251(10) -0.0003(9) 0.0070(9) 0.0000(9)
O4 0.0234(10) 0.0278(11) 0.0284(11) 0.0026(9) 0.0120(9) -0.0004(9)

loop_
_atom_type_symbol
_atom_type_description
_atom_type_scat_dispersion_real
_atom_type_scat_dispersion_imag
_atom_type_scat_source
C C 0.0033 0.0016 'International Tables Vol C Tables 4.2.6.8 and 6.1.1.4'
H H 0.0000 0.0000 'International Tables Vol C Tables 4.2.6.8 and 6.1.1.4'
Mn Mn 0.3368 0.7283 'International Tables Vol C Tables 4.2.6.8 and 6.1.1.4'
N N 0.0061 0.0033 'International Tables Vol C Tables 4.2.6.8 and 6.1.1.4'
O O 0.0106 0.0060 'International Tables Vol C Tables 4.2.6.8 and 6.1.1.4'

loop_
_geom_angle_atom_site_label_1
_geom_angle_atom_site_label_2
_geom_angle_atom_site_label_3
_geom_angle
O1 C1 C2 117.57(15)
O1 C1 C6 122.41(15)
C2 C1 C6 120.0
C1 C2 C3 120.0
C1 C2 H2 120.0
C3 C2 H2 120.0
C4 C3 C2 120.0
C4 C3 H3 120.0
C2 C3 H3 120.0
C3 C4 C5 120.0
C3 C4 H4 120.0
C5 C4 H4 120.0
C6 C5 C4 120.0
C6 C5 H5 120.0
C4 C5 H5 120.0
C5 C6 C1 120.0
C5 C6 C7 116.01(16)
C1 C6 C7 123.90(16)
N1 C7 C6 126.1(2)
N1 C7 H7 116.9
C6 C7 H7 116.9
N1 C8 C9 113.7(2)
N1 C8 H8A 108.8
C9 C8 H8A 108.8
N1 C8 H8B 108.8
C9 C8 H8B 108.8
H8A C8 H8B 107.7
C8 C9 C10 113.0(3)
C8 C9 H9A 109.0
C10 C9 H9A 109.0
C8 C9 H9B 109.0
C10 C9 H9B 109.0
H9A C9 H9B 107.8
N2 C10 C9 111.0(2)
N2 C10 H10A 109.4
C9 C10 H10A 109.4
N2 C10 H10B 109.4
C9 C10 H10B 109.4
H10A C10 H10B 108.0
O2 C11 C12 117.28(13)
O2 C11 C16 122.72(14)
C12 C11 C16 120.0
C11 C12 C13 120.0
C11 C12 H12 120.0
C13 C12 H12 120.0
C14 C13 C12 120.0
C14 C13 H13 120.0
C12 C13 H13 120.0
C15 C14 C13 120.0
C15 C14 H14 120.0
C13 C14 H14 120.0
C14 C15 C16 120.0
C14 C15 H15 120.0
C16 C15 H15 120.0
C15 C16 C11 120.0
C15 C16 C17 116.94(15)
C11 C16 C17 122.42(15)
N2 C17 C16 125.3(2)
N2 C17 H17 117.3
C16 C17 H17 117.3
O3 C18 O4 120.5(3)
O3 C18 C19 121.0(3)
O4 C18 C19 118.4(3)
O3 C18 Mn1 65.20(16)
O4 C18 Mn1 55.41(15)
C19 C18 Mn1 171.8(2)
C20 C19 C18 115.2(3)
C20 C19 H19A 108.5
C18 C19 H19A 108.5
C20 C19 H19B 108.5
C18 C19 H19B 108.5
H19A C19 H19B 107.5
C19 C20 C21 113.1(3)
C19 C20 H20A 108.9
C21 C20 H20A 108.9
C19 C20 H20B 108.9
C21 C20 H20B 108.9
H20A C20 H20B 107.8
C22 C21 C20 113.6(3)
C22 C21 H21A 108.8
C20 C21 H21A 108.8
C22 C21 H21B 108.8
C20 C21 H21B 108.8
H21A C21 H21B 107.7
C21 C22 H22A 109.5
C21 C22 H22B 109.5
H22A C22 H22B 109.5
C21 C22 H22C 109.5
H22A C22 H22C 109.5
H22B C22 H22C 109.5
O1 Mn1 O2 90.62(9)
O1 Mn1 N2 179.93(13)
O2 Mn1 N2 89.44(9)
O1 Mn1 O4 91.63(8)
O2 Mn1 O4 153.95(9)
N2 Mn1 O4 88.31(9)
O1 Mn1 N1 89.28(9)
O2 Mn1 N1 112.14(9)
N2 Mn1 N1 90.71(10)
O4 Mn1 N1 93.84(9)
O1 Mn1 O3 91.56(8)
O2 Mn1 O3 94.45(9)
N2 Mn1 O3 88.42(9)
O4 Mn1 O3 59.55(7)
N1 Mn1 O3 153.39(9)
O1 Mn1 C18 90.91(9)
O2 Mn1 C18 123.88(10)
N2 Mn1 C18 89.04(9)
O4 Mn1 C18 30.15(9)
N1 Mn1 C18 123.98(10)
O3 Mn1 C18 29.43(8)
C7 N1 C8 117.2(2)
C7 N1 Mn1 119.8(2)
C8 N1 Mn1 122.94(18)
C17 N2 C10 117.7(2)
C17 N2 Mn1 123.0(2)
C10 N2 Mn1 119.38(17)
C1 O1 Mn1 125.61(15)
C11 O2 Mn1 124.63(14)
C18 O3 Mn1 85.37(17)
C18 O4 Mn1 94.44(17)

loop_
_geom_bond_atom_site_label_1
_geom_bond_atom_site_label_2
_geom_bond_distance
C1 O1 1.347(2)
C1 C2 1.3900
C1 C6 1.3900
C2 C3 1.3900
C2 H2 0.9500
C3 C4 1.3900
C3 H3 0.9500
C4 C5 1.3900
C4 H4 0.9500
C5 C6 1.3900
C5 H5 0.9500
C6 C7 1.474(3)
C7 N1 1.286(4)
C7 H7 0.9500
C8 N1 1.480(4)
C8 C9 1.521(4)
C8 H8A 0.9900
C8 H8B 0.9900
C9 C10 1.535(4)
C9 H9A 0.9900
C9 H9B 0.9900
C10 N2 1.479(4)
C10 H10A 0.9900
C10 H10B 0.9900
C11 O2 1.351(2)
C11 C12 1.3900
C11 C16 1.3900
C12 C13 1.3900
C12 H12 0.9500
C13 C14 1.3900
C13 H13 0.9500
C14 C15 1.3900
C14 H14 0.9500
C15 C16 1.3900
C15 H15 0.9500
C16 C17 1.447(3)
C17 N2 1.289(3)
C17 H17 0.9500
C18 O3 1.251(4)
C18 O4 1.278(3)
C18 C19 1.518(4)
C18 Mn1 2.537(3)
C19 C20 1.516(4)
C19 H19A 0.9900
C19 H19B 0.9900
C20 C21 1.525(4)
C20 H20A 0.9900
C20 H20B 0.9900
C21 C22 1.506(5)
C21 H21A 0.9900
C21 H21B 0.9900
C22 H22A 0.9800
C22 H22B 0.9800
C22 H22C 0.9800
Mn1 O1 1.883(2)
Mn1 O2 1.920(3)
Mn1 N2 1.989(2)
Mn1 O4 2.095(3)
Mn1 N1 2.133(2)
Mn1 O3 2.311(2)

loop_
_geom_torsion_atom_site_label_1
_geom_torsion_atom_site_label_2
_geom_torsion_atom_site_label_3
_geom_torsion_atom_site_label_4
_geom_torsion
O1 C1 C2 C3 178.26(19)
C6 C1 C2 C3 0.0
C1 C2 C3 C4 0.0
C2 C3 C4 C5 0.0
C3 C4 C5 C6 0.0
C4 C5 C6 C1 0.0
C4 C5 C6 C7 -176.7(2)
O1 C1 C6 C5 -178.2(2)
C2 C1 C6 C5 0.0
O1 C1 C6 C7 -1.8(2)
C2 C1 C6 C7 176.4(2)
C5 C6 C7 N1 -171.5(2)
C1 C6 C7 N1 12.0(4)
N1 C8 C9 C10 -61.6(3)
C8 C9 C10 N2 74.2(3)
O2 C11 C12 C13 -179.37(18)
C16 C11 C12 C13 0.0
C11 C12 C13 C14 0.0
C12 C13 C14 C15 0.0
C13 C14 C15 C16 0.0
C14 C15 C16 C11 0.0
C14 C15 C16 C17 -171.07(19)
O2 C11 C16 C15 179.34(19)
C12 C11 C16 C15 0.0
O2 C11 C16 C17 -10.1(2)
C12 C11 C16 C17 170.6(2)
C15 C16 C17 N2 -174.8(2)
C11 C16 C17 N2 14.4(3)
O3 C18 C19 C20 15.7(4)
O4 C18 C19 C20 -167.3(3)
Mn1 C18 C19 C20 153.2(13)
C18 C19 C20 C21 -173.3(3)
C19 C20 C21 C22 176.3(3)
O3 C18 Mn1 O1 91.55(16)
O4 C18 Mn1 O1 -91.68(17)
C19 C18 Mn1 O1 -48.8(15)
O3 C18 Mn1 O2 0.2(2)
O4 C18 Mn1 O2 176.96(15)
C19 C18 Mn1 O2 -140.1(14)
O3 C18 Mn1 N2 -88.49(17)
O4 C18 Mn1 N2 88.28(17)
C19 C18 Mn1 N2 131.2(15)
O3 C18 Mn1 O4 -176.8(3)
C19 C18 Mn1 O4 42.9(14)
O3 C18 Mn1 N1 -178.70(14)
O4 C18 Mn1 N1 -1.9(2)
C19 C18 Mn1 N1 41.0(15)
O4 C18 Mn1 O3 176.8(3)
C19 C18 Mn1 O3 -140.3(15)
C6 C7 N1 C8 -171.6(2)
C6 C7 N1 Mn1 8.5(4)
C9 C8 N1 C7 -138.1(3)
C9 C8 N1 Mn1 41.8(3)
O1 Mn1 N1 C7 -27.4(2)
O2 Mn1 N1 C7 63.0(2)
N2 Mn1 N1 C7 152.7(2)
O4 Mn1 N1 C7 -119.0(2)
O3 Mn1 N1 C7 -119.4(2)
C18 Mn1 N1 C7 -118.0(2)
O1 Mn1 N1 C8 152.8(2)
O2 Mn1 N1 C8 -116.9(2)
N2 Mn1 N1 C8 -27.2(2)
O4 Mn1 N1 C8 61.2(2)
O3 Mn1 N1 C8 60.7(3)
C18 Mn1 N1 C8 62.1(2)
C16 C17 N2 C10 -168.0(2)
C16 C17 N2 Mn1 12.9(4)
C9 C10 N2 C17 115.9(3)
C9 C10 N2 Mn1 -65.0(3)
O1 Mn1 N2 C17 133(100)
O2 Mn1 N2 C17 -31.1(2)
O4 Mn1 N2 C17 122.9(2)
N1 Mn1 N2 C17 -143.3(2)
O3 Mn1 N2 C17 63.3(2)
C18 Mn1 N2 C17 92.8(2)
O1 Mn1 N2 C10 -46(81)
O2 Mn1 N2 C10 149.8(2)
O4 Mn1 N2 C10 -56.1(2)
N1 Mn1 N2 C10 37.7(2)
O3 Mn1 N2 C10 -115.7(2)
C18 Mn1 N2 C10 -86.3(2)
C2 C1 O1 Mn1 150.21(13)
C6 C1 O1 Mn1 -31.6(2)
O2 Mn1 O1 C1 -72.78(19)
N2 Mn1 O1 C1 123(100)
O4 Mn1 O1 C1 133.17(18)
N1 Mn1 O1 C1 39.35(19)
O3 Mn1 O1 C1 -167.25(18)
C18 Mn1 O1 C1 163.32(19)
C12 C11 O2 Mn1 157.68(12)
C16 C11 O2 Mn1 -21.7(2)
O1 Mn1 O2 C11 -144.24(19)
N2 Mn1 O2 C11 35.74(19)
O4 Mn1 O2 C11 -49.3(3)
N1 Mn1 O2 C11 126.28(18)
O3 Mn1 O2 C11 -52.63(19)
C18 Mn1 O2 C11 -52.7(2)
O4 C18 O3 Mn1 -3.1(2)
C19 C18 O3 Mn1 173.9(2)
O1 Mn1 O3 C18 -89.09(17)
O2 Mn1 O3 C18 -179.84(16)
N2 Mn1 O3 C18 90.84(17)
O4 Mn1 O3 C18 1.88(15)
N1 Mn1 O3 C18 2.4(3)
O3 C18 O4 Mn1 3.4(3)
C19 C18 O4 Mn1 -173.7(2)
O1 Mn1 O4 C18 89.01(17)
O2 Mn1 O4 C18 -5.7(3)
N2 Mn1 O4 C18 -91.00(17)
N1 Mn1 O4 C18 178.40(16)
O3 Mn1 O4 C18 -1.84(15)
